data_4342429
loop_
_publ_author_name
'M\"uller, Christoph'
'Krieck, Sven'
'G\"orls, Helmar'
'Westerhausen, Matthias'

_publ_section_title
;
 Concept for Enhancement of the Stability of Calcium-Bound
 Pyrazolyl-Substituted Methanides
;
_journal_name_full 'Inorganic Chemistry'
_journal_page_first 150219085646005
_journal_paper_doi 10.1021/acs.inorgchem.5b00064
_journal_year 2015
_chemical_formula_moiety 'C31 H43 Ca N5 O2 S2 Si2'
_chemical_formula_sum 'C31 H43 Ca N5 O2 S2 Si2'
_chemical_formula_weight 678.08
_space_group_IT_number 14
_symmetry_cell_setting monoclinic
_symmetry_space_group_name_Hall '-P 2ybc'
_symmetry_space_group_name_H-M 'P 1 21/c 1'
_atom_sites_solution_hydrogens geom
_atom_sites_solution_primary direct
_atom_sites_solution_secondary difmap
_audit_creation_method SHELXL-97
_cell_angle_alpha 90
_cell_angle_beta 95.778(1)
_cell_angle_gamma 90
_cell_formula_units_Z 4
_cell_length_a 10.6273(1)
_cell_length_b 18.4106(2)
_cell_length_c 18.7911(2)
_cell_measurement_temperature 133(2)
_cell_volume 3657.89(7)
_computing_cell_refinement DENZO
_computing_data_collection COLLECT
_computing_data_reduction DENZO
_computing_molecular_graphics SHELXTL/PC
_computing_publication_material SHELXL-97
_computing_structure_refinement 'SHELXL-97 (Sheldrick, 2008)'
_computing_structure_solution 'SHELXS-97 (Sheldrick, 2008)'
_diffrn_ambient_temperature 133(2)
_diffrn_measured_fraction_theta_full 0.999
_diffrn_measured_fraction_theta_max 0.999
_diffrn_measurement_device_type KappaCCD
_diffrn_measurement_method 'phi- + omega-scan'
_diffrn_radiation_monochromator graphite
_diffrn_radiation_source 'fine-focus sealed tube'
_diffrn_radiation_type MoK\a
_diffrn_radiation_wavelength 0.71073
_diffrn_reflns_av_R_equivalents 0.0279
_diffrn_reflns_av_sigmaI/netI 0.0228
_diffrn_reflns_limit_h_max 13
_diffrn_reflns_limit_h_min -13
_diffrn_reflns_limit_k_max 23
_diffrn_reflns_limit_k_min -23
_diffrn_reflns_limit_l_max 24
_diffrn_reflns_limit_l_min -24
_diffrn_reflns_number 29013
_diffrn_reflns_theta_full 27.48
_diffrn_reflns_theta_max 27.48
_diffrn_reflns_theta_min 2.21
_exptl_absorpt_coefficient_mu 0.385
_exptl_absorpt_correction_T_max 0.7456
_exptl_absorpt_correction_T_min 0.7133
_exptl_absorpt_correction_type multi-scan
_exptl_absorpt_process_details 'SADABS, Bruker-AXS, 2002'
_exptl_crystal_colour colourless
_exptl_crystal_density_diffrn 1.231
_exptl_crystal_density_method 'not measured'
_exptl_crystal_description prism
_exptl_crystal_F_000 1440
_exptl_crystal_size_max 0.052
_exptl_crystal_size_mid 0.046
_exptl_crystal_size_min 0.042
_refine_diff_density_max 0.414
_refine_diff_density_min -0.491
_refine_diff_density_rms 0.050
_refine_ls_extinction_method none
_refine_ls_goodness_of_fit_ref 1.050
_refine_ls_hydrogen_treatment constr
_refine_ls_matrix_type full
_refine_ls_number_parameters 396
_refine_ls_number_reflns 8377
_refine_ls_number_restraints 0
_refine_ls_restrained_S_all 1.050
_refine_ls_R_factor_all 0.0411
_refine_ls_R_factor_gt 0.0351
_refine_ls_shift/su_max 0.001
_refine_ls_shift/su_mean 0.000
_refine_ls_structure_factor_coef Fsqd
_refine_ls_weighting_details 'calc w=1/[\s^2^(Fo^2^)+(0.0275P)^2^+3.0818P] where P=(Fo^2^+2Fc^2^)/3'
_refine_ls_weighting_scheme calc
_refine_ls_wR_factor_gt 0.0808
_refine_ls_wR_factor_ref 0.0844
_reflns_number_gt 7481
_reflns_number_total 8377
_reflns_threshold_expression >2sigma(I)
_cod_data_source_file ic5b00064_si_001.cif
_cod_data_source_block FO5455
_cod_original_sg_symbol_H-M 'P 21/c'
_cod_database_code 4342429
_publcif_datablock.id {6811659a-4ee1-446d-a2a1-e8323d18c1cb}

_publcif_info_exptl_table_max_cols 4
_publcif_info_exptl_table_use_headnotes n

loop_
_symmetry_equiv_pos_as_xyz
'x, y, z'
'-x, y+1/2, -z+1/2'
'-x, -y, -z'
'x, -y-1/2, z-1/2'

loop_
_atom_site_label
_atom_site_type_symbol
_atom_site_fract_x
_atom_site_fract_y
_atom_site_fract_z
_atom_site_U_iso_or_equiv
_atom_site_adp_type
_atom_site_occupancy
_atom_site_symmetry_multiplicity
_atom_site_calc_flag
_atom_site_refinement_flags
Ca1 Ca 0.88790(3) 0.716078(16) 0.810626(15) 0.01640(7) Uani 1 1 d .
Si1 Si 1.10213(4) 0.74804(2) 0.96289(2) 0.01890(9) Uani 1 1 d .
Si2 Si 1.14121(4) 0.82653(2) 0.82682(2) 0.02247(10) Uani 1 1 d .
S1 S 0.59733(5) 0.90498(3) 1.00520(3) 0.03349(11) Uani 1 1 d .
S2 S 1.18880(4) 0.56324(2) 0.81434(2) 0.02564(9) Uani 1 1 d .
O1 O 0.75723(13) 0.79909(7) 0.73704(6) 0.0288(3) Uani 1 1 d .
O2 O 0.87856(12) 0.68588(6) 0.68502(6) 0.0273(3) Uani 1 1 d .
N1 N 0.66146(12) 0.67575(7) 0.88369(7) 0.0187(3) Uani 1 1 d .
N2 N 0.71604(12) 0.74297(7) 0.88943(7) 0.0180(3) Uani 1 1 d .
N3 N 0.78520(12) 0.57287(7) 0.85531(7) 0.0189(3) Uani 1 1 d .
N4 N 0.90992(12) 0.58255(7) 0.84488(7) 0.0178(3) Uani 1 1 d .
N5 N 1.06018(12) 0.76932(7) 0.87599(7) 0.0194(3) Uani 1 1 d .
C1 C 0.69806(15) 0.62850(8) 0.82782(8) 0.0191(3) Uani 1 1 d .
C2 C 0.57403(15) 0.66848(9) 0.93091(9) 0.0235(3) Uani 1 1 d .
H2A H 0.5235 0.6267 0.9368 0.028 Uiso 1 1 calc R
C3 C 0.57132(15) 0.73204(9) 0.96878(9) 0.0241(3) Uani 1 1 d .
H3A H 0.5196 0.7431 1.0057 0.029 Uiso 1 1 calc R
C4 C 0.66138(14) 0.77724(9) 0.94124(8) 0.0191(3) Uani 1 1 d .
C5 C 0.69734(16) 0.85144(9) 0.96123(8) 0.0216(3) Uani 1 1 d .
C6 C 0.80869(15) 0.88862(8) 0.94951(8) 0.0201(3) Uani 1 1 d .
H6A H 0.8755 0.8688 0.9257 0.024 Uiso 1 1 calc R
C7 C 0.80753(19) 0.96052(10) 0.97849(10) 0.0317(4) Uani 1 1 d .
H7A H 0.8746 0.9943 0.9760 0.038 Uiso 1 1 calc R
C8 C 0.7004(2) 0.97566(10) 1.01006(10) 0.0347(4) Uani 1 1 d .
H8A H 0.6852 1.0207 1.0323 0.042 Uiso 1 1 calc R
C9 C 0.77005(16) 0.51057(9) 0.89130(9) 0.0244(3) Uani 1 1 d .
H9A H 0.6922 0.4924 0.9048 0.029 Uiso 1 1 calc R
C10 C 0.88561(16) 0.47799(9) 0.90514(9) 0.0245(3) Uani 1 1 d .
H10A H 0.9044 0.4336 0.9297 0.029 Uiso 1 1 calc R
C11 C 0.97066(15) 0.52475(8) 0.87485(8) 0.0193(3) Uani 1 1 d .
C12 C 1.10655(15) 0.51602(8) 0.87418(8) 0.0205(3) Uani 1 1 d .
C13 C 1.18663(16) 0.47350(9) 0.91806(9) 0.0233(3) Uani 1 1 d .
H13A H 1.1593 0.4430 0.9543 0.028 Uiso 1 1 calc R
C14 C 1.31475(16) 0.47985(9) 0.90370(9) 0.0266(4) Uani 1 1 d .
H14A H 1.3825 0.4544 0.9294 0.032 Uiso 1 1 calc R
C15 C 1.32986(16) 0.52643(10) 0.84904(10) 0.0276(4) Uani 1 1 d .
H15A H 1.4091 0.5373 0.8322 0.033 Uiso 1 1 calc R
C16 C 0.59734(15) 0.60726(9) 0.77395(8) 0.0197(3) Uani 1 1 d .
C17 C 0.59851(16) 0.54157(9) 0.73574(9) 0.0235(3) Uani 1 1 d .
H17A H 0.6654 0.5079 0.7469 0.028 Uiso 1 1 calc R
C18 C 0.50294(18) 0.52515(10) 0.68174(9) 0.0307(4) Uani 1 1 d .
H18A H 0.5056 0.4804 0.6568 0.037 Uiso 1 1 calc R
C19 C 0.40450(18) 0.57294(11) 0.66400(10) 0.0348(4) Uani 1 1 d .
H19A H 0.3392 0.5612 0.6275 0.042 Uiso 1 1 calc R
C20 C 0.40269(17) 0.63821(11) 0.70037(10) 0.0322(4) Uani 1 1 d .
H20A H 0.3360 0.6717 0.6882 0.039 Uiso 1 1 calc R
C21 C 0.49643(16) 0.65538(9) 0.75415(9) 0.0251(3) Uani 1 1 d .
H21A H 0.4929 0.7006 0.7783 0.030 Uiso 1 1 calc R
C22 C 1.1486(2) 0.82900(10) 1.02113(10) 0.0342(4) Uani 1 1 d .
H22A H 1.0829 0.8664 1.0139 0.051 Uiso 1 1 calc R
H22B H 1.2290 0.8487 1.0083 0.051 Uiso 1 1 calc R
H22C H 1.1581 0.8140 1.0714 0.051 Uiso 1 1 calc R
C23 C 1.23806(16) 0.68254(10) 0.97825(10) 0.0284(4) Uani 1 1 d .
H23A H 1.3085 0.6994 0.9526 0.043 Uiso 1 1 calc R
H23B H 1.2110 0.6344 0.9606 0.043 Uiso 1 1 calc R
H23C H 1.2655 0.6797 1.0295 0.043 Uiso 1 1 calc R
C24 C 0.96933(16) 0.70264(9) 1.00466(9) 0.0246(3) Uani 1 1 d .
H24A H 0.8972 0.7359 1.0036 0.037 Uiso 1 1 calc R
H24B H 0.9976 0.6898 1.0543 0.037 Uiso 1 1 calc R
H24C H 0.9439 0.6585 0.9778 0.037 Uiso 1 1 calc R
C25 C 1.1153(2) 0.80230(13) 0.72930(10) 0.0432(5) Uani 1 1 d .
H25A H 1.0262 0.8097 0.7119 0.065 Uiso 1 1 calc R
H25B H 1.1380 0.7513 0.7229 0.065 Uiso 1 1 calc R
H25C H 1.1684 0.8333 0.7022 0.065 Uiso 1 1 calc R
C26 C 1.0871(2) 0.92337(10) 0.83156(13) 0.0408(5) Uani 1 1 d .
H26A H 0.9957 0.9259 0.8180 0.061 Uiso 1 1 calc R
H26B H 1.1312 0.9532 0.7987 0.061 Uiso 1 1 calc R
H26C H 1.1061 0.9415 0.8805 0.061 Uiso 1 1 calc R
C27 C 1.31771(18) 0.82754(12) 0.84887(12) 0.0384(5) Uani 1 1 d .
H27A H 1.3509 0.7782 0.8450 0.058 Uiso 1 1 calc R
H27B H 1.3383 0.8455 0.8978 0.058 Uiso 1 1 calc R
H27C H 1.3560 0.8595 0.8153 0.058 Uiso 1 1 calc R
C28 C 0.7149(2) 0.86910(11) 0.75716(11) 0.0443(5) Uani 1 1 d .
H28A H 0.6268 0.8762 0.7373 0.066 Uiso 1 1 calc R
H28B H 0.7681 0.9067 0.7385 0.066 Uiso 1 1 calc R
H28C H 0.7206 0.8725 0.8094 0.066 Uiso 1 1 calc R
C29 C 0.74908(19) 0.79024(10) 0.66129(9) 0.0322(4) Uani 1 1 d .
H29A H 0.8163 0.8187 0.6413 0.039 Uiso 1 1 calc R
H29B H 0.6661 0.8077 0.6392 0.039 Uiso 1 1 calc R
C30 C 0.76449(19) 0.71134(10) 0.64571(9) 0.0321(4) Uani 1 1 d .
H30A H 0.6911 0.6837 0.6600 0.039 Uiso 1 1 calc R
H30B H 0.7690 0.7041 0.5938 0.039 Uiso 1 1 calc R
C31 C 0.9094(2) 0.61423(10) 0.66321(10) 0.0402(5) Uani 1 1 d .
H31A H 0.9239 0.6147 0.6125 0.060 Uiso 1 1 calc R
H31B H 0.8393 0.5813 0.6703 0.060 Uiso 1 1 calc R
H31C H 0.9861 0.5976 0.6919 0.060 Uiso 1 1 calc R

loop_
_atom_site_aniso_label
_atom_site_aniso_U_11
_atom_site_aniso_U_22
_atom_site_aniso_U_33
_atom_site_aniso_U_23
_atom_site_aniso_U_13
_atom_site_aniso_U_12
Ca1 0.01962(15) 0.01470(14) 0.01486(14) -0.00055(11) 0.00160(11) -0.00230(11)
Si1 0.0196(2) 0.0172(2) 0.0194(2) -0.00082(16) -0.00066(16) -0.00108(16)
Si2 0.0228(2) 0.0199(2) 0.0248(2) 0.00162(17) 0.00268(17) -0.00555(17)
S1 0.0345(2) 0.0335(2) 0.0318(2) -0.00950(19) 0.00002(19) 0.01179(19)
S2 0.0234(2) 0.0250(2) 0.0297(2) 0.00393(16) 0.00842(16) 0.00004(16)
O1 0.0424(7) 0.0261(6) 0.0171(6) 0.0024(5) -0.0013(5) 0.0067(5)
O2 0.0395(7) 0.0228(6) 0.0197(6) -0.0042(5) 0.0032(5) -0.0035(5)
N1 0.0178(6) 0.0184(6) 0.0200(6) -0.0015(5) 0.0021(5) -0.0013(5)
N2 0.0195(6) 0.0161(6) 0.0179(6) -0.0011(5) 0.0003(5) -0.0001(5)
N3 0.0176(6) 0.0170(6) 0.0223(6) -0.0002(5) 0.0032(5) -0.0024(5)
N4 0.0172(6) 0.0160(6) 0.0208(6) -0.0013(5) 0.0040(5) -0.0016(5)
N5 0.0201(6) 0.0172(6) 0.0208(6) -0.0001(5) 0.0008(5) -0.0034(5)
C1 0.0197(7) 0.0168(7) 0.0208(7) -0.0024(6) 0.0016(6) 0.0000(6)
C2 0.0202(8) 0.0271(8) 0.0237(8) 0.0005(6) 0.0045(6) -0.0038(6)
C3 0.0198(8) 0.0312(9) 0.0217(8) -0.0028(6) 0.0043(6) 0.0007(6)
C4 0.0177(7) 0.0222(8) 0.0165(7) -0.0012(6) -0.0026(5) 0.0042(6)
C5 0.0268(8) 0.0217(8) 0.0153(7) -0.0021(6) -0.0021(6) 0.0073(6)
C6 0.0267(8) 0.0152(7) 0.0168(7) -0.0041(6) -0.0056(6) 0.0046(6)
C7 0.0420(11) 0.0227(8) 0.0280(9) -0.0017(7) -0.0089(8) 0.0020(8)
C8 0.0468(11) 0.0232(9) 0.0313(9) -0.0096(7) -0.0092(8) 0.0116(8)
C9 0.0240(8) 0.0206(8) 0.0298(9) 0.0035(6) 0.0081(7) -0.0039(6)
C10 0.0255(8) 0.0199(8) 0.0291(8) 0.0057(6) 0.0066(7) 0.0008(6)
C11 0.0219(8) 0.0169(7) 0.0193(7) -0.0014(6) 0.0029(6) -0.0004(6)
C12 0.0220(8) 0.0172(7) 0.0227(8) -0.0021(6) 0.0053(6) -0.0016(6)
C13 0.0253(8) 0.0204(8) 0.0243(8) -0.0013(6) 0.0032(6) 0.0001(6)
C14 0.0233(8) 0.0257(8) 0.0303(9) -0.0046(7) -0.0002(7) 0.0025(7)
C15 0.0199(8) 0.0285(9) 0.0349(9) -0.0057(7) 0.0057(7) -0.0009(7)
C16 0.0181(7) 0.0223(8) 0.0192(7) -0.0005(6) 0.0046(6) -0.0042(6)
C17 0.0229(8) 0.0248(8) 0.0236(8) -0.0034(6) 0.0064(6) -0.0022(6)
C18 0.0339(10) 0.0338(9) 0.0250(8) -0.0109(7) 0.0057(7) -0.0085(8)
C19 0.0303(10) 0.0496(12) 0.0232(9) -0.0062(8) -0.0041(7) -0.0074(8)
C20 0.0263(9) 0.0420(11) 0.0274(9) 0.0017(8) -0.0015(7) 0.0034(8)
C21 0.0246(8) 0.0264(8) 0.0242(8) -0.0007(7) 0.0018(6) 0.0009(7)
C22 0.0449(11) 0.0278(9) 0.0280(9) -0.0056(7) -0.0058(8) -0.0039(8)
C23 0.0222(8) 0.0284(9) 0.0341(9) 0.0020(7) 0.0003(7) 0.0018(7)
C24 0.0227(8) 0.0293(9) 0.0218(8) 0.0046(7) 0.0014(6) 0.0017(7)
C25 0.0511(13) 0.0523(13) 0.0271(10) 0.0026(9) 0.0084(9) -0.0209(10)
C26 0.0426(12) 0.0231(9) 0.0579(13) 0.0085(9) 0.0100(10) -0.0043(8)
C27 0.0248(9) 0.0443(11) 0.0466(12) 0.0066(9) 0.0058(8) -0.0089(8)
C28 0.0715(15) 0.0313(10) 0.0283(10) 0.0027(8) -0.0039(10) 0.0199(10)
C29 0.0414(11) 0.0374(10) 0.0170(8) 0.0048(7) -0.0007(7) 0.0018(8)
C30 0.0414(11) 0.0379(10) 0.0164(8) -0.0018(7) -0.0007(7) -0.0085(8)
C31 0.0656(14) 0.0275(10) 0.0289(10) -0.0097(8) 0.0110(9) 0.0009(9)

loop_
_atom_type_symbol
_atom_type_description
_atom_type_scat_dispersion_real
_atom_type_scat_dispersion_imag
_atom_type_scat_source
C C 0.0033 0.0016 'International Tables Vol C Tables 4.2.6.8 and 6.1.1.4'
H H 0.0000 0.0000 'International Tables Vol C Tables 4.2.6.8 and 6.1.1.4'
N N 0.0061 0.0033 'International Tables Vol C Tables 4.2.6.8 and 6.1.1.4'
O O 0.0106 0.0060 'International Tables Vol C Tables 4.2.6.8 and 6.1.1.4'
S S 0.1246 0.1234 'International Tables Vol C Tables 4.2.6.8 and 6.1.1.4'
Si Si 0.0817 0.0704 'International Tables Vol C Tables 4.2.6.8 and 6.1.1.4'
Ca Ca 0.2262 0.3064 'International Tables Vol C Tables 4.2.6.8 and 6.1.1.4'

loop_
_geom_angle_atom_site_label_1
_geom_angle_atom_site_label_2
_geom_angle_atom_site_label_3
_geom_angle
N5 Ca1 O1 114.55(5)
N5 Ca1 O2 124.57(5)
O1 Ca1 O2 67.69(4)
N5 Ca1 N2 100.76(4)
O1 Ca1 N2 78.57(4)
O2 Ca1 N2 131.28(4)
N5 Ca1 N4 103.11(4)
O1 Ca1 N4 142.34(4)
O2 Ca1 N4 91.06(4)
N2 Ca1 N4 95.45(4)
N5 Ca1 C1 140.34(5)
O1 Ca1 C1 93.13(5)
O2 Ca1 C1 91.28(5)
N2 Ca1 C1 55.67(4)
N4 Ca1 C1 55.15(4)
N5 Ca1 N1 119.51(4)
O1 Ca1 N1 88.68(4)
O2 Ca1 N1 115.88(4)
N2 Ca1 N1 27.12(4)
N4 Ca1 N1 72.61(4)
C1 Ca1 N1 29.01(4)
N5 Ca1 N3 120.85(4)
O1 Ca1 N3 120.86(4)
O2 Ca1 N3 95.20(4)
N2 Ca1 N3 72.68(4)
N4 Ca1 N3 27.00(4)
C1 Ca1 N3 28.66(4)
N1 Ca1 N3 47.18(4)
N5 Ca1 Si2 27.58(3)
O1 Ca1 Si2 94.49(3)
O2 Ca1 Si2 100.44(3)
N2 Ca1 Si2 116.75(3)
N4 Ca1 Si2 120.57(3)
C1 Ca1 Si2 167.78(4)
N1 Ca1 Si2 141.69(3)
N3 Ca1 Si2 144.60(3)
N5 Ca1 Si1 24.08(3)
O1 Ca1 Si1 130.48(3)
O2 Ca1 Si1 142.31(3)
N2 Ca1 Si1 86.39(3)
N4 Ca1 Si1 85.44(3)
C1 Ca1 Si1 116.37(4)
N1 Ca1 Si1 98.81(3)
N3 Ca1 Si1 98.21(3)
Si2 Ca1 Si1 51.640(11)
N5 Si1 C24 111.69(7)
N5 Si1 C23 114.79(8)
C24 Si1 C23 104.37(8)
N5 Si1 C22 113.88(8)
C24 Si1 C22 105.86(9)
C23 Si1 C22 105.39(9)
N5 Si1 Ca1 33.90(4)
C24 Si1 Ca1 79.26(5)
C23 Si1 Ca1 116.17(6)
C22 Si1 Ca1 135.55(6)
N5 Si2 C26 112.94(8)
N5 Si2 C25 110.61(8)
C26 Si2 C25 104.85(11)
N5 Si2 C27 115.91(8)
C26 Si2 C27 106.48(10)
C25 Si2 C27 105.19(10)
N5 Si2 Ca1 39.33(5)
C26 Si2 Ca1 109.40(7)
C25 Si2 Ca1 74.40(6)
C27 Si2 Ca1 142.92(7)
C8 S1 C5 92.20(9)
C15 S2 C12 91.95(8)
C29 O1 C28 112.21(13)
C29 O1 Ca1 118.31(10)
C28 O1 Ca1 126.87(10)
C31 O2 C30 111.13(14)
C31 O2 Ca1 120.29(11)
C30 O2 Ca1 112.18(10)
C2 N1 N2 110.58(13)
C2 N1 C1 131.95(14)
N2 N1 C1 117.31(12)
C2 N1 Ca1 164.75(11)
N2 N1 Ca1 56.97(7)
C1 N1 Ca1 61.78(8)
C4 N2 N1 105.79(12)
C4 N2 Ca1 156.09(11)
N1 N2 Ca1 95.91(8)
C9 N3 N4 110.37(13)
C9 N3 C1 132.76(14)
N4 N3 C1 116.87(12)
C9 N3 Ca1 161.94(11)
N4 N3 Ca1 57.48(7)
C1 N3 Ca1 60.97(8)
C11 N4 N3 105.59(12)
C11 N4 Ca1 154.39(10)
N3 N4 Ca1 95.52(8)
Si2 N5 Si1 124.81(8)
Si2 N5 Ca1 113.09(7)
Si1 N5 Ca1 122.02(7)
N3 C1 N1 112.17(13)
N3 C1 C16 117.43(13)
N1 C1 C16 115.79(13)
N3 C1 Ca1 90.38(9)
N1 C1 Ca1 89.21(9)
C16 C1 Ca1 126.95(10)
N1 C2 C3 107.90(14)
N1 C2 H2A 126.1
C3 C2 H2A 126.1
C2 C3 C4 105.28(14)
C2 C3 H3A 127.4
C4 C3 H3A 127.4
N2 C4 C3 110.46(14)
N2 C4 C5 120.45(14)
C3 C4 C5 129.09(15)
C6 C5 C4 128.32(14)
C6 C5 S1 111.55(12)
C4 C5 S1 120.14(13)
C5 C6 C7 110.58(15)
C5 C6 H6A 124.7
C7 C6 H6A 124.7
C8 C7 C6 113.19(17)
C8 C7 H7A 123.4
C6 C7 H7A 123.4
C7 C8 S1 112.47(14)
C7 C8 H8A 123.8
S1 C8 H8A 123.8
N3 C9 C10 108.53(14)
N3 C9 H9A 125.7
C10 C9 H9A 125.7
C9 C10 C11 104.80(14)
C9 C10 H10A 127.6
C11 C10 H10A 127.6
N4 C11 C10 110.71(14)
N4 C11 C12 121.42(14)
C10 C11 C12 127.87(14)
C13 C12 C11 127.97(15)
C13 C12 S2 110.81(12)
C11 C12 S2 121.21(12)
C12 C13 C14 112.84(15)
C12 C13 H13A 123.6
C14 C13 H13A 123.6
C15 C14 C13 112.59(16)
C15 C14 H14A 123.7
C13 C14 H14A 123.7
C14 C15 S2 111.81(13)
C14 C15 H15A 124.1
S2 C15 H15A 124.1
C17 C16 C21 116.77(15)
C17 C16 C1 122.95(15)
C21 C16 C1 120.14(14)
C18 C17 C16 120.95(16)
C18 C17 H17A 119.5
C16 C17 H17A 119.5
C19 C18 C17 121.04(17)
C19 C18 H18A 119.5
C17 C18 H18A 119.5
C18 C19 C20 118.79(16)
C18 C19 H19A 120.6
C20 C19 H19A 120.6
C21 C20 C19 121.00(18)
C21 C20 H20A 119.5
C19 C20 H20A 119.5
C20 C21 C16 121.43(16)
C20 C21 H21A 119.3
C16 C21 H21A 119.3
Si1 C22 H22A 109.5
Si1 C22 H22B 109.5
H22A C22 H22B 109.5
Si1 C22 H22C 109.5
H22A C22 H22C 109.5
H22B C22 H22C 109.5
Si1 C23 H23A 109.5
Si1 C23 H23B 109.5
H23A C23 H23B 109.5
Si1 C23 H23C 109.5
H23A C23 H23C 109.5
H23B C23 H23C 109.5
Si1 C24 H24A 109.5
Si1 C24 H24B 109.5
H24A C24 H24B 109.5
Si1 C24 H24C 109.5
H24A C24 H24C 109.5
H24B C24 H24C 109.5
Si2 C25 H25A 109.5
Si2 C25 H25B 109.5
H25A C25 H25B 109.5
Si2 C25 H25C 109.5
H25A C25 H25C 109.5
H25B C25 H25C 109.5
Si2 C26 H26A 109.5
Si2 C26 H26B 109.5
H26A C26 H26B 109.5
Si2 C26 H26C 109.5
H26A C26 H26C 109.5
H26B C26 H26C 109.5
Si2 C27 H27A 109.5
Si2 C27 H27B 109.5
H27A C27 H27B 109.5
Si2 C27 H27C 109.5
H27A C27 H27C 109.5
H27B C27 H27C 109.5
O1 C28 H28A 109.5
O1 C28 H28B 109.5
H28A C28 H28B 109.5
O1 C28 H28C 109.5
H28A C28 H28C 109.5
H28B C28 H28C 109.5
O1 C29 C30 108.04(14)
O1 C29 H29A 110.1
C30 C29 H29A 110.1
O1 C29 H29B 110.1
C30 C29 H29B 110.1
H29A C29 H29B 108.4
O2 C30 C29 108.71(14)
O2 C30 H30A 109.9
C29 C30 H30A 109.9
O2 C30 H30B 109.9
C29 C30 H30B 109.9
H30A C30 H30B 108.3
O2 C31 H31A 109.5
O2 C31 H31B 109.5
H31A C31 H31B 109.5
O2 C31 H31C 109.5
H31A C31 H31C 109.5
H31B C31 H31C 109.5

loop_
_geom_bond_atom_site_label_1
_geom_bond_atom_site_label_2
_geom_bond_distance
Ca1 N5 2.3170(13)
Ca1 O1 2.4061(12)
Ca1 O2 2.4171(12)
Ca1 N2 2.5135(13)
Ca1 N4 2.5460(13)
Ca1 C1 2.6278(16)
Ca1 N1 2.9820(13)
Ca1 N3 3.0054(13)
Ca1 Si2 3.3629(5)
Ca1 Si1 3.5220(5)
Si1 N5 1.6948(14)
Si1 C24 1.8787(17)
Si1 C23 1.8817(18)
Si1 C22 1.8852(18)
Si2 N5 1.6926(14)
Si2 C26 1.878(2)
Si2 C25 1.879(2)
Si2 C27 1.880(2)
S1 C8 1.698(2)
S1 C5 1.7207(16)
S2 C15 1.7132(18)
S2 C12 1.7268(16)
O1 C29 1.427(2)
O1 C28 1.429(2)
O2 C31 1.429(2)
O2 C30 1.433(2)
N1 C2 1.354(2)
N1 N2 1.3664(18)
N1 C1 1.4464(19)
N2 C4 1.341(2)
N3 C9 1.349(2)
N3 N4 1.3708(18)
N3 C1 1.4413(19)
N4 C11 1.339(2)
C1 C16 1.451(2)
C2 C3 1.371(2)
C2 H2A 0.9500
C3 C4 1.406(2)
C3 H3A 0.9500
C4 C5 1.458(2)
C5 C6 1.403(2)
C6 C7 1.432(2)
C6 H6A 0.9500
C7 C8 1.364(3)
C7 H7A 0.9500
C8 H8A 0.9500
C9 C10 1.368(2)
C9 H9A 0.9500
C10 C11 1.409(2)
C10 H10A 0.9500
C11 C12 1.454(2)
C12 C13 1.370(2)
C13 C14 1.419(2)
C13 H13A 0.9500
C14 C15 1.360(3)
C14 H14A 0.9500
C15 H15A 0.9500
C16 C17 1.407(2)
C16 C21 1.412(2)
C17 C18 1.395(2)
C17 H17A 0.9500
C18 C19 1.382(3)
C18 H18A 0.9500
C19 C20 1.383(3)
C19 H19A 0.9500
C20 C21 1.382(2)
C20 H20A 0.9500
C21 H21A 0.9500
C22 H22A 0.9800
C22 H22B 0.9800
C22 H22C 0.9800
C23 H23A 0.9800
C23 H23B 0.9800
C23 H23C 0.9800
C24 H24A 0.9800
C24 H24B 0.9800
C24 H24C 0.9800
C25 H25A 0.9800
C25 H25B 0.9800
C25 H25C 0.9800
C26 H26A 0.9800
C26 H26B 0.9800
C26 H26C 0.9800
C27 H27A 0.9800
C27 H27B 0.9800
C27 H27C 0.9800
C28 H28A 0.9800
C28 H28B 0.9800
C28 H28C 0.9800
C29 C30 1.494(3)
C29 H29A 0.9900
C29 H29B 0.9900
C30 H30A 0.9900
C30 H30B 0.9900
C31 H31A 0.9800
C31 H31B 0.9800
C31 H31C 0.9800

loop_
_publcif_info_datablock.id
_publcif_info_datablock.publ_exptl
_publcif_info_datablock.publ_geom
_publcif_info_datablock.structure
{641cb316-686c-40a2-92c7-7c6955852360} ? ? ?
{41cd16e8-7fd5-4d04-b29d-46d3d56d77aa} y y y
{6811659a-4ee1-446d-a2a1-e8323d18c1cb} y y y

loop_
_publcif_info_exptl_table_extra_item
sin_theta_over_lambda_max

loop_
_publcif_info_tables.block_id
_publcif_info_tables.reference_item
{641cb316-686c-40a2-92c7-7c6955852360} '_publcif_info_datablock.publ_exptl'

loop_
_publcif_info_cif.paper_type
EE
